data_1517250
loop_
_publ_author_name
'Mothe, Srinivasa Reddy'
'Novianti, Maria Laurentia'
'Ayers, Benjamin James'
'Chan, Philip Wai Hong'

_publ_section_title
;
 Silver-Catalyzed Tandem Hydroamination/Hydroarylation of
 1-(2-Allylamino)phenyl-4-hydroxy-but-2-yn-1-ones to
 1'-Allylspiro[indene-1,2'-indolin]-3'-ones.
;
_journal_issue 16
_journal_name_full 'Organic letters'
_journal_page_first 4110
_journal_page_last 4113
_journal_paper_doi 10.1021/ol501809p
_journal_volume 16
_journal_year 2014
_chemical_formula_moiety 'C25 H17 Cl2 N O'
_chemical_formula_sum 'C25 H17 Cl2 N O'
_chemical_formula_weight 418.30
_chemical_name_systematic
; 
 ? 
;
_space_group_IT_number 14
_symmetry_cell_setting monoclinic
_symmetry_space_group_name_Hall '-P 2yn'
_symmetry_space_group_name_H-M 'P 1 21/n 1'
_atom_sites_solution_hydrogens geom
_atom_sites_solution_primary direct
_atom_sites_solution_secondary difmap
_audit_creation_method SHELXL-97
_cell_angle_alpha 90.00
_cell_angle_beta 90.272(2)
_cell_angle_gamma 90.00
_cell_formula_units_Z 4
_cell_length_a 6.8744(2)
_cell_length_b 14.0493(5)
_cell_length_c 20.5936(8)
_cell_measurement_reflns_used 6485
_cell_measurement_temperature 93(2)
_cell_measurement_theta_max 29.82
_cell_measurement_theta_min 2.45
_cell_volume 1988.92(12)
_computing_cell_refinement 'Bruker SAINT'
_computing_data_collection 'Bruker APEX2'
_computing_data_reduction 'Bruker SAINT'
_computing_molecular_graphics 'Bruker SHELXTL'
_computing_publication_material 'Bruker SHELXTL'
_computing_structure_refinement 'SHELXL-97 (Sheldrick, 2008)'
_computing_structure_solution 'SHELXS-97 (Sheldrick, 2008)'
_diffrn_ambient_temperature 93(2)
_diffrn_measured_fraction_theta_full 0.994
_diffrn_measured_fraction_theta_max 0.994
_diffrn_measurement_device_type 'Bruker APEX-II CCD'
_diffrn_measurement_method '\f and \w scans'
_diffrn_radiation_monochromator graphite
_diffrn_radiation_source 'fine-focus sealed tube'
_diffrn_radiation_type MoK\a
_diffrn_radiation_wavelength 0.71073
_diffrn_reflns_av_R_equivalents 0.0448
_diffrn_reflns_av_sigmaI/netI 0.0415
_diffrn_reflns_limit_h_max 9
_diffrn_reflns_limit_h_min -9
_diffrn_reflns_limit_k_max 20
_diffrn_reflns_limit_k_min -19
_diffrn_reflns_limit_l_max 25
_diffrn_reflns_limit_l_min -29
_diffrn_reflns_number 26686
_diffrn_reflns_theta_full 30.50
_diffrn_reflns_theta_max 30.50
_diffrn_reflns_theta_min 1.75
_exptl_absorpt_coefficient_mu 0.343
_exptl_absorpt_correction_T_max 0.9471
_exptl_absorpt_correction_T_min 0.8749
_exptl_absorpt_correction_type multi-scan
_exptl_absorpt_process_details sadabs
_exptl_crystal_colour yellow
_exptl_crystal_density_diffrn 1.397
_exptl_crystal_density_method 'not measured'
_exptl_crystal_description prism
_exptl_crystal_F_000 864
_exptl_crystal_size_max 0.40
_exptl_crystal_size_mid 0.20
_exptl_crystal_size_min 0.16
_refine_diff_density_max 1.067
_refine_diff_density_min -0.443
_refine_diff_density_rms 0.123
_refine_ls_extinction_method none
_refine_ls_goodness_of_fit_ref 1.104
_refine_ls_hydrogen_treatment constr
_refine_ls_matrix_type full
_refine_ls_number_parameters 262
_refine_ls_number_reflns 6020
_refine_ls_number_restraints 0
_refine_ls_restrained_S_all 1.104
_refine_ls_R_factor_all 0.0652
_refine_ls_R_factor_gt 0.0458
_refine_ls_shift/su_max 0.002
_refine_ls_shift/su_mean 0.000
_refine_ls_structure_factor_coef Fsqd
_refine_ls_weighting_details 'calc w=1/[\s^2^(Fo^2^)+(0.0738P)^2^+0.7024P] where P=(Fo^2^+2Fc^2^)/3'
_refine_ls_weighting_scheme calc
_refine_ls_wR_factor_gt 0.1226
_refine_ls_wR_factor_ref 0.1442
_reflns_number_gt 4670
_reflns_number_total 6020
_reflns_threshold_expression >2sigma(I)
_cod_data_source_file ol501809p_si_002.cif
_cod_data_source_block chan194
_cod_depositor_comments
;
The following automatic conversions were performed:

'_symmetry_cell_setting' value 'Monoclinic' changed to 'monoclinic'
according to
/usr/data/users/saulius/crontab/automatic-downloads/rss-feeds/ACS/lib/dictionaries/cif_core.dic
dictionary named 'cif_core.dic' version 2.4.2 from 2011-04-26.

Automatic conversion script
Id: cif_fix_values 2281 2013-09-26 08:29:07Z andrius 

 Adding full bibliography for 1517250.cif.
;
_cod_original_sg_symbol_H-M P2(1)/n
_cod_database_code 1517250

loop_
_symmetry_equiv_pos_as_xyz
'x, y, z'
'-x+1/2, y+1/2, -z+1/2'
'-x, -y, -z'
'x-1/2, -y-1/2, z-1/2'

loop_
_atom_site_label
_atom_site_type_symbol
_atom_site_fract_x
_atom_site_fract_y
_atom_site_fract_z
_atom_site_U_iso_or_equiv
_atom_site_adp_type
_atom_site_occupancy
_atom_site_symmetry_multiplicity
_atom_site_calc_flag
_atom_site_refinement_flags
C1 C 1.0646(2) 0.26854(12) 0.29982(8) 0.0181(3) Uani 1 1 d .
H1 H 0.9958 0.2627 0.3395 0.022 Uiso 1 1 calc R
C2 C 1.2292(2) 0.32676(12) 0.29575(9) 0.0190(3) Uani 1 1 d .
H2 H 1.2722 0.3615 0.3327 0.023 Uiso 1 1 calc R
C3 C 1.3292(2) 0.33353(12) 0.23769(9) 0.0181(3) Uani 1 1 d .
C4 C 1.2658(2) 0.28768(12) 0.18139(8) 0.0176(3) Uani 1 1 d .
H4 H 1.3326 0.2949 0.1414 0.021 Uiso 1 1 calc R
C5 C 1.1024(2) 0.23149(12) 0.18615(8) 0.0166(3) Uani 1 1 d .
C6 C 1.0034(2) 0.21938(12) 0.24476(8) 0.0162(3) Uani 1 1 d .
C7 C 0.8381(2) 0.15368(12) 0.23297(8) 0.0173(3) Uani 1 1 d .
C8 C 0.8357(3) 0.12982(12) 0.16995(9) 0.0203(3) Uani 1 1 d .
H8 H 0.7394 0.0904 0.1505 0.024 Uiso 1 1 calc R
C9 C 1.0044(2) 0.17297(12) 0.13359(8) 0.0181(3) Uani 1 1 d .
C10 C 1.1444(3) 0.09428(12) 0.10665(9) 0.0218(4) Uani 1 1 d .
C11 C 1.1495(2) 0.10767(12) 0.03678(9) 0.0197(3) Uani 1 1 d .
C12 C 1.0319(2) 0.18570(12) 0.02097(8) 0.0173(3) Uani 1 1 d .
C13 C 1.0131(3) 0.21524(14) -0.04384(9) 0.0225(4) Uani 1 1 d .
H13 H 0.9287 0.2660 -0.0557 0.027 Uiso 1 1 calc R
C14 C 1.1223(3) 0.16760(16) -0.08986(10) 0.0295(4) Uani 1 1 d .
H14 H 1.1150 0.1878 -0.1338 0.035 Uiso 1 1 calc R
C15 C 1.2427(3) 0.09092(16) -0.07405(11) 0.0337(5) Uani 1 1 d .
H15 H 1.3166 0.0605 -0.1069 0.040 Uiso 1 1 calc R
C16 C 1.2546(3) 0.05914(14) -0.01070(11) 0.0288(4) Uani 1 1 d .
H16 H 1.3324 0.0056 0.0003 0.035 Uiso 1 1 calc R
C17 C 0.8040(3) 0.29893(13) 0.07445(9) 0.0218(3) Uani 1 1 d .
H17A H 0.8490 0.3537 0.0483 0.026 Uiso 1 1 calc R
H17B H 0.7815 0.3215 0.1193 0.026 Uiso 1 1 calc R
C18 C 0.6134(3) 0.26090(15) 0.04599(10) 0.0280(4) Uani 1 1 d .
H18 H 0.5640 0.2027 0.0627 0.034 Uiso 1 1 calc R
C19 C 0.5153(3) 0.30314(18) 0.00052(11) 0.0358(5) Uani 1 1 d .
H19A H 0.5610 0.3614 -0.0172 0.043 Uiso 1 1 calc R
H19B H 0.3977 0.2759 -0.0151 0.043 Uiso 1 1 calc R
C20 C 0.7023(2) 0.11703(12) 0.28204(9) 0.0174(3) Uani 1 1 d .
C21 C 0.7626(2) 0.09710(12) 0.34548(9) 0.0193(3) Uani 1 1 d .
H21 H 0.8922 0.1115 0.3584 0.023 Uiso 1 1 calc R
C22 C 0.6361(3) 0.05653(12) 0.38997(9) 0.0213(3) Uani 1 1 d .
H22 H 0.6783 0.0428 0.4330 0.026 Uiso 1 1 calc R
C23 C 0.4475(3) 0.03640(12) 0.37069(9) 0.0212(3) Uani 1 1 d .
C24 C 0.3825(2) 0.05545(13) 0.30832(10) 0.0229(4) Uani 1 1 d .
H24 H 0.2525 0.0412 0.2959 0.027 Uiso 1 1 calc R
C25 C 0.5102(3) 0.09569(12) 0.26445(9) 0.0213(4) Uani 1 1 d .
H25 H 0.4667 0.1091 0.2216 0.026 Uiso 1 1 calc R
Cl1 Cl 1.54151(6) 0.40098(3) 0.23420(2) 0.02303(12) Uani 1 1 d .
Cl2 Cl 0.28808(7) -0.01558(4) 0.42594(2) 0.03030(13) Uani 1 1 d .
N1 N 0.9522(2) 0.22620(11) 0.07498(7) 0.0185(3) Uani 1 1 d .
O1 O 1.2321(2) 0.03759(10) 0.14051(8) 0.0335(3) Uani 1 1 d .

loop_
_atom_site_aniso_label
_atom_site_aniso_U_11
_atom_site_aniso_U_22
_atom_site_aniso_U_33
_atom_site_aniso_U_23
_atom_site_aniso_U_13
_atom_site_aniso_U_12
C1 0.0179(7) 0.0185(8) 0.0180(8) -0.0021(6) -0.0001(6) -0.0018(6)
C2 0.0193(7) 0.0183(8) 0.0194(8) -0.0031(6) -0.0027(6) -0.0018(6)
C3 0.0161(7) 0.0150(7) 0.0231(9) 0.0009(6) -0.0009(6) -0.0024(6)
C4 0.0192(7) 0.0169(7) 0.0167(8) 0.0013(6) -0.0001(6) -0.0001(6)
C5 0.0193(7) 0.0143(7) 0.0160(8) 0.0004(6) -0.0033(6) -0.0001(6)
C6 0.0168(7) 0.0137(7) 0.0179(8) 0.0008(6) -0.0029(6) -0.0002(5)
C7 0.0184(7) 0.0144(7) 0.0192(8) 0.0011(6) -0.0039(6) -0.0017(6)
C8 0.0237(8) 0.0171(8) 0.0199(8) 0.0001(6) -0.0055(6) -0.0054(6)
C9 0.0225(8) 0.0164(7) 0.0154(8) 0.0003(6) -0.0027(6) -0.0002(6)
C10 0.0227(8) 0.0154(8) 0.0272(9) -0.0033(7) -0.0072(7) 0.0002(6)
C11 0.0157(7) 0.0190(8) 0.0243(9) -0.0052(7) -0.0030(6) -0.0020(6)
C12 0.0134(7) 0.0200(8) 0.0183(8) -0.0048(6) -0.0013(5) -0.0040(6)
C13 0.0192(8) 0.0309(9) 0.0174(8) -0.0019(7) -0.0013(6) -0.0066(7)
C14 0.0267(9) 0.0418(12) 0.0202(9) -0.0090(8) 0.0026(7) -0.0153(8)
C15 0.0309(10) 0.0356(11) 0.0347(11) -0.0193(9) 0.0134(8) -0.0118(8)
C16 0.0197(8) 0.0232(9) 0.0435(12) -0.0152(8) 0.0032(8) -0.0030(7)
C17 0.0226(8) 0.0226(8) 0.0202(8) 0.0001(7) -0.0016(6) 0.0074(7)
C18 0.0205(8) 0.0291(10) 0.0343(11) 0.0007(8) 0.0058(7) 0.0005(7)
C19 0.0237(9) 0.0474(13) 0.0364(12) 0.0005(10) -0.0037(8) -0.0064(9)
C20 0.0183(7) 0.0136(7) 0.0204(8) -0.0002(6) -0.0019(6) -0.0011(6)
C21 0.0181(7) 0.0199(8) 0.0197(8) -0.0008(6) -0.0027(6) -0.0020(6)
C22 0.0255(8) 0.0190(8) 0.0195(8) -0.0009(6) 0.0004(6) -0.0025(6)
C23 0.0219(8) 0.0160(8) 0.0257(9) -0.0020(7) 0.0058(6) -0.0022(6)
C24 0.0167(7) 0.0189(8) 0.0331(10) 0.0021(7) -0.0017(7) -0.0012(6)
C25 0.0199(8) 0.0179(8) 0.0260(9) 0.0030(7) -0.0065(6) -0.0014(6)
Cl1 0.0191(2) 0.0236(2) 0.0263(2) 0.00002(16) -0.00014(15) -0.00735(15)
Cl2 0.0299(2) 0.0309(3) 0.0302(3) -0.00299(19) 0.01099(18) -0.00868(18)
N1 0.0214(7) 0.0201(7) 0.0139(7) 0.0004(5) -0.0014(5) 0.0050(5)
O1 0.0413(8) 0.0211(7) 0.0380(9) -0.0005(6) -0.0159(7) 0.0070(6)

loop_
_atom_type_symbol
_atom_type_description
_atom_type_scat_dispersion_real
_atom_type_scat_dispersion_imag
_atom_type_scat_source
C C 0.0033 0.0016 'International Tables Vol C Tables 4.2.6.8 and 6.1.1.4'
H H 0.0000 0.0000 'International Tables Vol C Tables 4.2.6.8 and 6.1.1.4'
N N 0.0061 0.0033 'International Tables Vol C Tables 4.2.6.8 and 6.1.1.4'
O O 0.0106 0.0060 'International Tables Vol C Tables 4.2.6.8 and 6.1.1.4'
Cl Cl 0.1484 0.1585 'International Tables Vol C Tables 4.2.6.8 and 6.1.1.4'

loop_
_geom_angle_atom_site_label_1
_geom_angle_atom_site_label_2
_geom_angle_atom_site_label_3
_geom_angle
C6 C1 C2 118.87(16)
C6 C1 H1 120.6
C2 C1 H1 120.6
C3 C2 C1 119.80(16)
C3 C2 H2 120.1
C1 C2 H2 120.1
C2 C3 C4 122.10(15)
C2 C3 Cl1 119.51(13)
C4 C3 Cl1 118.39(13)
C5 C4 C3 117.22(15)
C5 C4 H4 121.4
C3 C4 H4 121.4
C4 C5 C6 122.11(15)
C4 C5 C9 128.34(15)
C6 C5 C9 109.53(14)
C1 C6 C5 119.77(15)
C1 C6 C7 132.15(16)
C5 C6 C7 108.04(14)
C8 C7 C20 124.91(15)
C8 C7 C6 108.67(15)
C20 C7 C6 126.38(15)
C7 C8 C9 111.95(15)
C7 C8 H8 124.0
C9 C8 H8 124.0
N1 C9 C8 115.37(14)
N1 C9 C5 114.74(14)
C8 C9 C5 101.73(14)
N1 C9 C10 102.54(13)
C8 C9 C10 111.48(14)
C5 C9 C10 111.32(14)
O1 C10 C11 129.72(18)
O1 C10 C9 124.18(18)
C11 C10 C9 106.06(14)
C16 C11 C12 121.32(18)
C16 C11 C10 130.22(17)
C12 C11 C10 108.39(15)
N1 C12 C11 111.73(15)
N1 C12 C13 128.00(16)
C11 C12 C13 120.23(16)
C14 C13 C12 117.42(18)
C14 C13 H13 121.3
C12 C13 H13 121.3
C13 C14 C15 122.43(19)
C13 C14 H14 118.8
C15 C14 H14 118.8
C16 C15 C14 120.13(18)
C16 C15 H15 119.9
C14 C15 H15 119.9
C15 C16 C11 118.38(19)
C15 C16 H16 120.8
C11 C16 H16 120.8
N1 C17 C18 111.04(15)
N1 C17 H17A 109.4
C18 C17 H17A 109.4
N1 C17 H17B 109.4
C18 C17 H17B 109.4
H17A C17 H17B 108.0
C19 C18 C17 123.99(19)
C19 C18 H18 118.0
C17 C18 H18 118.0
C18 C19 H19A 120.0
C18 C19 H19B 120.0
H19A C19 H19B 120.0
C21 C20 C25 118.32(16)
C21 C20 C7 121.71(15)
C25 C20 C7 119.86(16)
C22 C21 C20 121.00(16)
C22 C21 H21 119.5
C20 C21 H21 119.5
C23 C22 C21 118.93(16)
C23 C22 H22 120.5
C21 C22 H22 120.5
C22 C23 C24 121.67(16)
C22 C23 Cl2 119.31(14)
C24 C23 Cl2 119.02(14)
C25 C24 C23 118.80(16)
C25 C24 H24 120.6
C23 C24 H24 120.6
C24 C25 C20 121.28(17)
C24 C25 H25 119.4
C20 C25 H25 119.4
C12 N1 C17 125.07(14)
C12 N1 C9 111.16(14)
C17 N1 C9 122.59(14)

loop_
_geom_bond_atom_site_label_1
_geom_bond_atom_site_label_2
_geom_bond_distance
C1 C6 1.391(2)
C1 C2 1.399(2)
C1 H1 0.9500
C2 C3 1.385(2)
C2 H2 0.9500
C3 C4 1.394(2)
C3 Cl1 1.7419(16)
C4 C5 1.377(2)
C4 H4 0.9500
C5 C6 1.399(2)
C5 C9 1.515(2)
C6 C7 1.483(2)
C7 C8 1.340(2)
C7 C20 1.472(2)
C8 C9 1.510(2)
C8 H8 0.9500
C9 N1 1.463(2)
C9 C10 1.569(2)
C10 O1 1.216(2)
C10 C11 1.452(3)
C11 C16 1.396(3)
C11 C12 1.400(2)
C12 N1 1.366(2)
C12 C13 1.403(2)
C13 C14 1.384(3)
C13 H13 0.9500
C14 C15 1.396(3)
C14 H14 0.9500
C15 C16 1.381(3)
C15 H15 0.9500
C16 H16 0.9500
C17 N1 1.443(2)
C17 C18 1.529(3)
C17 H17A 0.9900
C17 H17B 0.9900
C18 C19 1.295(3)
C18 H18 0.9500
C19 H19A 0.9500
C19 H19B 0.9500
C20 C21 1.397(2)
C20 C25 1.400(2)
C21 C22 1.389(2)
C21 H21 0.9500
C22 C23 1.383(2)
C22 H22 0.9500
C23 C24 1.384(3)
C23 Cl2 1.7438(18)
C24 C25 1.383(3)
C24 H24 0.9500
C25 H25 0.9500
